data_7701318
loop_
_publ_author_name
'Schlagintweit, Jonas F.'
'Nguyen, Linda'
'Dyckhoff, Florian'
'Kaiser, Felix'
'Reich, Robert M.'
'K\"uhn, Fritz E'

_publ_section_title
;
 Exploring different coordination modes of the first tetradentate
 NHC/1,2,3-triazole hybrid ligand for group 10 complexes.
;
_journal_issue 39
_journal_name_full 'Dalton transactions (Cambridge, England : 2003)'
_journal_page_first 14820
_journal_page_last 14828
_journal_paper_doi 10.1039/c9dt03430g
_journal_volume 48
_journal_year 2019
_chemical_compound_source 'see text'
_chemical_formula_moiety 'C71.52 H86.20 N20 Pd, 2(F6 P), 2(C4 H10 O), 0.828(C3 H7)'
_chemical_formula_sum 'C82 H112 F12 N20 O2 P2 Pd'
_chemical_formula_weight 1806.26
_space_group_IT_number 2
_space_group_name_Hall '-P 1'
_space_group_name_H-M_alt 'P -1'
_symmetry_cell_setting triclinic
_symmetry_Int_Tables_number 2
_symmetry_space_group_name_Hall '-P 1'
_symmetry_space_group_name_H-M 'P -1'
_atom_sites_solution_hydrogens geom
_audit_update_record
;
2019-08-22 deposited with the CCDC.    2019-09-18 downloaded from the CCDC.
;
_cell_angle_alpha 104.056(6)
_cell_angle_beta 92.793(6)
_cell_angle_gamma 111.557(5)
_cell_formula_units_Z 1
_cell_length_a 10.2595(19)
_cell_length_b 11.748(2)
_cell_length_c 20.722(4)
_cell_measurement_reflns_used 9721
_cell_measurement_temperature 100
_cell_measurement_theta_max 25.8563
_cell_measurement_theta_min 2.2447
_cell_volume 2226.8(7)
_computing_cell_refinement 'SAINT (Bruker, 2017)'
_computing_data_collection 'APEX III Control Software (Bruker, 2016)'
_computing_data_reduction 'SAINT (Bruker, 2017)'
_computing_molecular_graphics 'PLATON (Spek, 2011)'
_computing_publication_material 'PLATON (Spek, 2011), enCIFer (Allen, 2014)'
_computing_structure_refinement 'SHELXL2014 (Sheldrick, 2014), SHELXLE (Huebschle, 2011)'
_computing_structure_solution 'SHELXT (Sheldrick, 2015)'
_diffrn_ambient_temperature 100
_diffrn_detector ' CMOS plate '
_diffrn_detector_area_resol_mean 16
_diffrn_measured_fraction_theta_full 0.997
_diffrn_measured_fraction_theta_max 0.997
_diffrn_measurement_device ' \k-geometry diffractometer '
_diffrn_measurement_device_type ' Bruker Photon CMOS '
_diffrn_measurement_method ' phi- and omega-rotation '
_diffrn_radiation_monochromator 'Helios optic'
_diffrn_radiation_probe x-ray
_diffrn_radiation_source 'TXS rotating anode'
_diffrn_radiation_type MoK\a
_diffrn_radiation_wavelength 0.71073
_diffrn_reflns_av_R_equivalents 0.0675
_diffrn_reflns_av_unetI/netI 0.0373
_diffrn_reflns_limit_h_max 12
_diffrn_reflns_limit_h_min -12
_diffrn_reflns_limit_k_max 14
_diffrn_reflns_limit_k_min -14
_diffrn_reflns_limit_l_max 24
_diffrn_reflns_limit_l_min -24
_diffrn_reflns_number 65958
_diffrn_reflns_reduction_process
;
;
_diffrn_reflns_theta_full 25.24
_diffrn_reflns_theta_max 25.35
_diffrn_reflns_theta_min 1.92
_exptl_absorpt_coefficient_mu 0.326
_exptl_absorpt_correction_T_max 0.7453
_exptl_absorpt_correction_T_min 0.6327
_exptl_absorpt_correction_type multi-scan
_exptl_absorpt_process_details 'SADABS 2016/2, Bruker, 2016'
_exptl_crystal_colour colourless
_exptl_crystal_density_diffrn 1.347
_exptl_crystal_density_method 'Not Measured'
_exptl_crystal_description fragment
_exptl_crystal_F_000 944
_exptl_crystal_size_max 0.345
_exptl_crystal_size_mid 0.131
_exptl_crystal_size_min 0.095
_refine_diff_density_max 3.078
_refine_diff_density_min -1.480
_refine_diff_density_rms 0.127
_refine_ls_extinction_method none
_refine_ls_goodness_of_fit_ref 1.097
_refine_ls_hydrogen_treatment constr
_refine_ls_matrix_type full
_refine_ls_number_parameters 781
_refine_ls_number_reflns 8134
_refine_ls_number_restraints 651
_refine_ls_restrained_S_all 1.069
_refine_ls_R_factor_all 0.0897
_refine_ls_R_factor_gt 0.0851
_refine_ls_shift/su_max 0.000
_refine_ls_shift/su_mean 0.000
_refine_ls_structure_factor_coef Fsqd
_refine_ls_weighting_details 'W=1/[\S^2^(FO^2^)+(0.0376P)^2^+22.0423P] WHERE P=(FO^2^+2FC^2^)/3'
_refine_ls_weighting_scheme calc
_refine_ls_wR_factor_gt 0.2143
_refine_ls_wR_factor_ref 0.2181
_reflns_number_gt 7731
_reflns_number_total 8134
_reflns_threshold_expression I>2\s(I)
_cod_data_source_file c9dt03430g2.cif
_cod_data_source_block compound_6
_cod_database_code 7701318

loop_
_space_group_symop_id
_space_group_symop_operation_xyz
1 x,y,z
2 -x,-y,-z

loop_
_atom_site_aniso_label
_atom_site_aniso_U_11
_atom_site_aniso_U_22
_atom_site_aniso_U_33
_atom_site_aniso_U_23
_atom_site_aniso_U_13
_atom_site_aniso_U_12
Pd1 0.0193(3) 0.0136(3) 0.0264(3) 0.0051(2) 0.0005(2) 0.0063(2)
P1 0.0404(15) 0.0290(10) 0.0582(14) -0.0013(9) 0.0109(11) -0.0024(11)
P1A 0.0404(15) 0.0290(10) 0.0582(14) -0.0013(9) 0.0109(11) -0.0024(11)
N1 0.031(3) 0.056(4) 0.045(3) -0.022(3) -0.012(3) 0.027(3)
F1 0.057(4) 0.059(4) 0.103(5) 0.005(3) 0.024(3) 0.022(3)
N2 0.049(3) 0.022(3) 0.050(3) 0.002(2) -0.015(3) 0.019(2)
F2 0.039(3) 0.068(4) 0.070(4) 0.015(3) 0.009(3) 0.009(3)
N3 0.033(3) 0.028(3) 0.030(3) 0.012(2) 0.000(2) 0.000(2)
F3 0.063(4) 0.067(4) 0.052(3) 0.019(3) 0.006(3) 0.011(3)
N4 0.024(3) 0.035(3) 0.035(3) -0.002(2) -0.002(2) 0.011(2)
F4 0.067(4) 0.028(3) 0.124(5) 0.022(3) 0.048(4) 0.011(3)
N5 0.030(3) 0.118(7) 0.058(5) 0.000(5) 0.003(3) 0.026(4)
F5 0.102(4) 0.024(2) 0.052(3) 0.009(2) 0.007(3) 0.010(3)
F6 0.048(4) 0.078(4) 0.093(4) -0.036(4) -0.014(3) 0.016(3)
N6 0.032(3) 0.098(6) 0.058(5) -0.003(4) -0.001(3) 0.021(4)
N7 0.022(3) 0.042(3) 0.073(5) -0.017(3) 0.001(3) 0.007(3)
N8 0.028(3) 0.053(4) 0.033(3) 0.005(3) 0.001(2) 0.017(3)
N9 0.028(3) 0.052(4) 0.029(3) 0.003(2) 0.003(2) 0.006(3)
N10 0.034(3) 0.036(3) 0.044(3) 0.009(3) 0.011(2) 0.006(2)
C1 0.022(3) 0.032(3) 0.041(4) -0.004(3) -0.012(3) 0.014(3)
C2 0.047(5) 0.069(6) 0.067(6) -0.028(5) -0.017(4) 0.036(5)
C3 0.088(7) 0.046(5) 0.062(5) -0.028(4) -0.043(5) 0.055(5)
C4 0.084(6) 0.020(3) 0.047(4) 0.011(3) -0.026(4) 0.010(3)
C5 0.026(3) 0.027(3) 0.026(3) 0.007(2) 0.006(2) 0.012(2)
C6 0.041(4) 0.037(4) 0.041(4) 0.011(3) -0.004(3) -0.013(3)
C7 0.024(3) 0.054(4) 0.043(4) 0.002(3) 0.001(3) -0.001(3)
C8 0.023(3) 0.080(6) 0.041(4) -0.019(4) 0.003(3) 0.015(4)
C9 0.024(3) 0.062(5) 0.044(4) -0.025(4) -0.002(3) 0.007(3)
C10 0.026(3) 0.042(4) 0.068(5) -0.014(4) 0.002(3) 0.010(3)
C11 0.032(4) 0.044(4) 0.071(6) -0.004(4) 0.003(4) 0.006(3)
C12 0.034(4) 0.041(5) 0.103(8) -0.020(5) -0.005(4) 0.007(4)
C13 0.060(6) 0.035(5) 0.121(9) -0.009(5) -0.006(6) 0.010(4)
C14 0.074(7) 0.052(6) 0.104(9) -0.003(6) -0.006(6) 0.011(5)
C15 0.062(6) 0.047(5) 0.077(7) -0.004(5) -0.008(5) 0.012(4)
C16 0.042(4) 0.040(4) 0.073(6) -0.012(4) -0.002(4) 0.006(3)
C17 0.053(6) 0.037(5) 0.048(7) -0.005(5) 0.000(5) 0.011(5)
C18 0.058(7) 0.049(7) 0.066(8) -0.015(6) -0.012(6) 0.018(6)
C19 0.060(7) 0.047(6) 0.062(7) -0.011(6) 0.002(6) 0.016(5)
C20 0.061(6) 0.040(5) 0.059(7) -0.011(6) -0.009(5) 0.009(5)
C20A 0.062(7) 0.037(7) 0.060(8) -0.006(7) -0.009(7) 0.009(6)
C21 0.067(7) 0.042(6) 0.077(8) -0.009(6) -0.003(6) 0.005(6)
C21A 0.067(9) 0.035(8) 0.070(9) -0.004(8) -0.016(8) 0.009(8)
C22 0.071(7) 0.044(6) 0.063(7) -0.008(6) -0.001(6) 0.013(6)
C22A 0.064(9) 0.039(9) 0.062(11) -0.002(9) -0.006(8) 0.011(8)
C23 0.051(4) 0.045(4) 0.049(4) -0.010(3) -0.015(3) 0.033(4)
C24 0.024(3) 0.032(3) 0.043(4) -0.006(3) -0.004(3) 0.011(3)
C25 0.030(3) 0.033(3) 0.060(5) 0.011(3) 0.002(3) 0.009(3)
C26 0.027(9) 0.042(6) 0.030(7) 0.002(6) 0.002(6) 0.011(6)
C26A 0.034(10) 0.055(7) 0.031(7) 0.017(5) 0.006(6) 0.006(7)
C27 0.029(7) 0.039(6) 0.032(6) 0.004(6) -0.001(6) 0.005(6)
C27A 0.037(8) 0.059(7) 0.060(9) 0.031(6) 0.010(7) 0.008(6)
C28 0.033(8) 0.047(7) 0.032(7) 0.005(6) 0.000(6) -0.001(6)
C28A 0.060(11) 0.084(11) 0.068(10) 0.049(9) 0.022(9) 0.025(10)
C29 0.035(9) 0.049(8) 0.029(7) 0.006(6) 0.002(6) 0.001(7)
C29A 0.064(12) 0.110(13) 0.046(8) 0.040(8) 0.017(8) 0.033(12)
C30 0.036(9) 0.050(7) 0.028(6) 0.003(6) -0.002(6) 0.003(7)
C30A 0.051(10) 0.085(10) 0.034(6) 0.009(7) 0.006(6) 0.024(9)
C31 0.033(8) 0.042(7) 0.031(6) 0.004(6) 0.004(6) 0.009(6)
C31A 0.040(9) 0.060(7) 0.037(6) 0.014(6) 0.004(6) 0.017(6)
C32 0.029(8) 0.034(7) 0.034(7) 0.006(6) 0.000(6) 0.002(6)
C32A 0.059(9) 0.055(8) 0.083(13) 0.025(8) 0.000(10) 0.006(7)
C33 0.027(8) 0.036(9) 0.045(10) 0.010(7) 0.000(7) -0.002(7)
C33A 0.071(10) 0.057(11) 0.18(3) 0.029(15) -0.008(16) -0.004(8)
C34 0.027(9) 0.038(10) 0.045(11) 0.012(8) 0.004(8) 0.003(8)
C34A 0.085(14) 0.053(11) 0.12(2) 0.019(13) -0.015(15) 0.014(10)
C35 0.050(11) 0.046(7) 0.036(7) 0.004(6) 0.008(8) 0.006(8)
C35A 0.044(9) 0.049(7) 0.040(7) 0.003(6) 0.000(7) 0.007(7)
C36 0.074(14) 0.049(11) 0.053(12) 0.001(10) -0.002(11) 0.022(10)
C36A 0.074(12) 0.062(10) 0.045(8) 0.000(8) 0.001(9) 0.023(9)
C37 0.057(12) 0.048(11) 0.060(12) 0.007(10) 0.010(12) -0.009(10)
C37A 0.050(10) 0.063(11) 0.125(18) 0.034(12) -0.008(12) -0.001(8)
F1A 0.067(7) 0.031(7) 0.067(8) 0.021(6) 0.000(7) 0.030(6)
F2A 0.044(9) 0.041(9) 0.073(11) 0.007(8) 0.003(8) 0.013(7)
F3A 0.056(10) 0.047(9) 0.064(9) 0.013(7) -0.001(8) 0.019(7)
F4A 0.048(9) 0.020(7) 0.079(8) 0.013(6) 0.005(7) 0.018(6)
F5A 0.061(7) 0.037(8) 0.065(8) 0.005(7) -0.011(7) -0.004(7)
F6A 0.041(8) 0.057(9) 0.070(9) -0.012(8) -0.004(8) 0.007(8)
O1 0.067(4) 0.069(4) 0.055(4) -0.003(3) 0.013(3) 0.013(3)
C38 0.086(7) 0.083(7) 0.056(6) 0.011(5) 0.012(5) 0.034(6)
C39 0.070(7) 0.111(9) 0.050(5) -0.020(5) -0.009(5) 0.032(6)
C40 0.069(6) 0.088(7) 0.065(6) 0.013(5) 0.011(5) 0.037(6)
C41 0.115(10) 0.085(8) 0.075(7) -0.009(6) 0.040(7) 0.011(7)
C17A 0.057(6) 0.036(6) 0.056(9) -0.003(6) -0.009(6) 0.017(5)
C18A 0.071(8) 0.044(8) 0.063(9) -0.003(7) -0.009(8) 0.006(7)
C19A 0.061(8) 0.054(8) 0.053(9) 0.001(7) -0.006(7) 0.026(7)

loop_
_atom_site_label
_atom_site_type_symbol
_atom_site_thermal_displace_type
_atom_site_fract_x
_atom_site_fract_y
_atom_site_fract_z
_atom_site_occupancy
_atom_site_U_iso_or_equiv
_atom_site_calc_flag
_atom_site_refinement_flags
_atom_site_disorder_assembly
_atom_site_disorder_group
Pd1 Pd Uani 0.50000 0.50000 0.50000 1.000 0.0200(2) d SP . .
P1 P Uani 0.8508(3) 0.2032(2) 0.57292(13) 0.844(5) 0.0497(8) d DUP . 1
P1A P Uani 0.7892(15) 0.2022(11) 0.5844(7) 0.156(5) 0.0497(8) d DUP . 2
N1 N Uani 0.6723(6) 0.3633(6) 0.4198(3) 1.000 0.0485(19) d . . .
F1 F Uani 0.9935(7) 0.1784(6) 0.5722(4) 0.844(5) 0.076(3) d DUP . 1
N2 N Uani 0.5093(6) 0.2414(5) 0.4615(3) 1.000 0.0412(17) d . . .
F2 F Uani 0.7095(6) 0.2298(6) 0.5741(3) 0.844(5) 0.063(2) d DUP . 1
N3 N Uani 0.2765(6) 0.2368(5) 0.4688(3) 1.000 0.0334(17) d . . .
F3 F Uani 0.7874(7) 0.0985(6) 0.6127(3) 0.844(5) 0.065(2) d DUP . 1
N4 N Uani 0.1890(5) 0.3455(5) 0.4260(3) 1.000 0.0340(17) d . . .
F4 F Uani 0.9096(7) 0.3065(5) 0.5321(4) 0.844(5) 0.074(2) d DUP . 1
N5 N Uani 0.5584(7) 0.4880(9) 0.3396(4) 1.000 0.074(3) d . . .
F5 F Uani 0.7886(7) 0.0942(4) 0.5034(3) 0.844(5) 0.0642(18) d DUP . 1
F6 F Uani 0.9178(7) 0.3123(7) 0.6421(4) 0.844(5) 0.088(2) d DUP . 1
N6 N Uani 0.5312(7) 0.5272(8) 0.2887(4) 1.000 0.069(3) d . . .
N7 N Uani 0.6512(6) 0.5650(6) 0.2613(4) 1.000 0.054(2) d . . .
N8 N Uani -0.0297(6) 0.3590(6) 0.3103(3) 1.000 0.0391(19) d . . .
N9 N Uani -0.0526(6) 0.3480(6) 0.2456(3) 1.000 0.0409(19) d . . .
N10 N Uani 0.0765(6) 0.3939(5) 0.2260(3) 1.000 0.0405(17) d . . .
C1 C Uani 0.5732(6) 0.3639(6) 0.4604(3) 1.000 0.0340(19) d . . .
C2 C Uani 0.6707(10) 0.2439(9) 0.3943(5) 1.000 0.067(3) d . . .
C3 C Uani 0.5697(11) 0.1672(8) 0.4208(4) 1.000 0.067(3) d . . .
C4 C Uani 0.3884(9) 0.2044(6) 0.4964(4) 1.000 0.055(3) d . . .
C5 C Uani 0.3073(6) 0.3559(5) 0.4621(3) 1.000 0.0259(17) d . . .
C6 C Uani 0.1415(8) 0.1545(7) 0.4376(4) 1.000 0.049(2) d . . .
C7 C Uani 0.0864(7) 0.2239(7) 0.4115(4) 1.000 0.048(2) d . . .
C8 C Uani 0.7662(7) 0.4742(9) 0.4010(4) 1.000 0.056(3) d . . .
C9 C Uani 0.6962(7) 0.4992(8) 0.3459(4) 1.000 0.054(2) d . . .
C10 C Uani 0.7544(7) 0.5478(7) 0.2959(4) 1.000 0.052(2) d . . .
C11 C Uani 0.6568(8) 0.6221(8) 0.2069(5) 1.000 0.056(3) d . . .
C12 C Uani 0.6901(9) 0.7529(8) 0.2228(6) 1.000 0.070(3) d . . .
C13 C Uani 0.6931(10) 0.8070(9) 0.1694(6) 1.000 0.081(4) d . . .
C14 C Uani 0.6683(12) 0.7322(10) 0.1039(6) 1.000 0.086(4) d . . .
C15 C Uani 0.6364(10) 0.6035(9) 0.0898(5) 1.000 0.070(3) d . . .
C16 C Uani 0.6311(9) 0.5438(8) 0.1409(5) 1.000 0.060(3) d . . .
C17 C Uani 0.7242(16) 0.8396(13) 0.2882(8) 0.586(12) 0.052(3) d DUP A 10
C18 C Uani 0.8797(15) 0.8867(15) 0.3158(8) 0.586(12) 0.065(4) d DUP A 10
C19 C Uani 0.6850(16) 0.9538(13) 0.2972(8) 0.586(12) 0.063(4) d DUP A 10
C20 C Uani 0.5932(19) 0.403(4) 0.1281(14) 0.646(14) 0.062(3) d DUP B 3
C20A C Uani 0.601(4) 0.400(8) 0.120(3) 0.354(14) 0.061(4) d DUP B 4
C21 C Uani 0.4302(15) 0.3286(13) 0.1108(8) 0.646(14) 0.072(4) d DUP B 3
C21A C Uani 0.489(3) 0.329(2) 0.0548(14) 0.354(14) 0.065(5) d DUP B 4
C22 C Uani 0.6645(17) 0.3510(13) 0.0746(8) 0.646(14) 0.067(4) d DUP B 3
C22A C Uani 0.735(3) 0.381(2) 0.1084(14) 0.354(14) 0.061(6) d DUP B 4
C23 C Uani 0.1685(8) 0.4488(7) 0.4054(4) 1.000 0.049(2) d . . .
C24 C Uani 0.1130(6) 0.4147(6) 0.3330(3) 1.000 0.0365(19) d . . .
C25 C Uani 0.1794(7) 0.4346(6) 0.2790(4) 1.000 0.043(2) d . . .
C26 C Uani 0.105(3) 0.4119(17) 0.1656(10) 0.40(3) 0.035(4) d DUP . 12
C26A C Uani 0.072(2) 0.3863(14) 0.1515(7) 0.60(3) 0.042(5) d DUP . 13
C27 C Uani 0.145(3) 0.5336(17) 0.1557(10) 0.40(3) 0.037(4) d DUP . 12
C27A C Uani 0.1094(18) 0.5014(17) 0.1341(10) 0.60(3) 0.052(5) d DUP . 13
C28 C Uani 0.163(2) 0.541(2) 0.0901(10) 0.40(3) 0.044(4) d DUP . 12
C28A C Uani 0.114(2) 0.495(2) 0.0659(11) 0.60(3) 0.066(6) d DUP . 13
C29 C Uani 0.141(3) 0.434(2) 0.0377(9) 0.40(3) 0.043(5) d DUP . 12
C29A C Uani 0.079(3) 0.379(3) 0.0181(9) 0.60(3) 0.070(6) d DUP . 13
C30 C Uani 0.099(3) 0.319(2) 0.0498(9) 0.40(3) 0.044(4) d DUP . 12
C30A C Uani 0.042(2) 0.270(2) 0.0374(7) 0.60(3) 0.059(5) d DUP . 13
C31 C Uani 0.081(3) 0.3017(18) 0.1143(9) 0.40(3) 0.038(4) d DUP . 12
C31A C Uani 0.034(2) 0.2674(16) 0.1047(7) 0.60(3) 0.046(4) d DUP . 13
C32 C Uani 0.1632(19) 0.6487(16) 0.2107(10) 0.40(3) 0.036(4) d DUP . 12
C32A C Uani 0.1426(18) 0.6263(15) 0.1844(13) 0.60(3) 0.070(6) d DUP . 13
C33 C Uani 0.3203(18) 0.7310(18) 0.2357(12) 0.40(3) 0.041(5) d DUP . 12
C33A C Uani 0.3005(19) 0.7093(18) 0.192(2) 0.60(3) 0.113(11) d DUP . 13
C34 C Uani 0.088(2) 0.731(2) 0.1915(13) 0.40(3) 0.040(6) d DUP . 12
C34A C Uani 0.054(3) 0.700(2) 0.1669(16) 0.60(3) 0.092(9) d DUP . 13
C35 C Uani 0.040(3) 0.1732(19) 0.1260(10) 0.40(3) 0.049(5) d DUP . 12
C35A C Uani -0.020(2) 0.1448(15) 0.1230(7) 0.60(3) 0.050(4) d DUP . 13
C36 C Uani 0.140(3) 0.110(3) 0.0996(13) 0.40(3) 0.062(7) d DUP . 12
C36A C Uani 0.061(3) 0.0609(19) 0.0991(8) 0.60(3) 0.065(6) d DUP . 13
C37 C Uani -0.115(3) 0.092(2) 0.0948(15) 0.40(3) 0.065(7) d DUP . 12
C37A C Uani -0.180(2) 0.0772(18) 0.0972(14) 0.60(3) 0.086(8) d DUP . 13
F1A F Uani 0.890(3) 0.135(2) 0.5533(11) 0.156(5) 0.051(4) d DUP . 2
F2A F Uani 0.695(2) 0.276(2) 0.6161(13) 0.156(5) 0.056(6) d DUP . 2
F3A F Uani 0.753(3) 0.118(2) 0.6364(12) 0.156(5) 0.057(5) d DUP . 2
F4A F Uani 0.825(3) 0.2880(18) 0.5328(11) 0.156(5) 0.048(5) d DUP . 2
F5A F Uani 0.661(2) 0.0961(17) 0.5301(11) 0.156(5) 0.064(4) d DUP . 2
F6A F Uani 0.923(2) 0.309(2) 0.6367(11) 0.156(5) 0.066(5) d DUP . 2
O1 O Uani 0.3693(7) 0.0470(6) 0.1815(3) 1.000 0.072(2) d . . .
C38 C Uani 0.2996(12) 0.1425(11) 0.2814(5) 1.000 0.076(4) d . . .
C39 C Uani 0.4143(11) 0.1354(12) 0.2441(5) 1.000 0.087(4) d . . .
C40 C Uani 0.4742(11) 0.0305(11) 0.1455(5) 1.000 0.074(4) d . . .
C41 C Uani 0.4174(14) -0.0609(12) 0.0787(6) 1.000 0.105(5) d . . .
C17A C Uani 0.7072(19) 0.8220(17) 0.3107(13) 0.414(12) 0.054(4) d DUP A 11
C18A C Uani 0.824(2) 0.9530(19) 0.3257(12) 0.414(12) 0.068(5) d DUP A 11
C19A C Uani 0.5732(19) 0.8371(19) 0.3299(10) 0.414(12) 0.058(5) d DUP A 11
H4AB H Uiso 0.35217 0.11147 0.49097 1.000 0.0650 c RU . .
H2 H Uiso 0.72917 0.22031 0.36412 1.000 0.0800 c RU . .
H8AB H Uiso 0.79809 0.55001 0.44062 1.000 0.0680 c RU . .
H3 H Uiso 0.54373 0.07805 0.41312 1.000 0.0800 c RU . .
H4A H Uiso 0.41729 0.24922 0.54506 1.000 0.0650 c RU . .
H6 H Uiso 0.09669 0.06663 0.43500 1.000 0.0590 c RU . .
H7 H Uiso -0.00641 0.19457 0.38751 1.000 0.0570 c RU . .
H8A H Uiso 0.85105 0.45960 0.38715 1.000 0.0680 c RU . .
H10 H Uiso 0.84883 0.56608 0.28699 1.000 0.0630 c RU . .
H13 H Uiso 0.71219 0.89526 0.17833 1.000 0.0970 c RU . .
H14 H Uiso 0.67326 0.77010 0.06795 1.000 0.1030 c RU . .
H15 H Uiso 0.61746 0.55382 0.04422 1.000 0.0840 c RU . .
H17 H Uiso 0.67083 0.78990 0.31810 0.586(12) 0.0620 c RUP A 10
H18A H Uiso 0.89485 0.92704 0.36440 0.586(12) 0.0980 c RUP A 10
H18B H Uiso 0.93587 0.94910 0.29360 0.586(12) 0.0980 c RUP A 10
H18C H Uiso 0.90910 0.81464 0.30740 0.586(12) 0.0980 c RUP A 10
H19A H Uiso 0.68175 0.98811 0.34488 0.586(12) 0.0950 c RUP A 10
H19B H Uiso 0.59179 0.92807 0.27084 0.586(12) 0.0950 c RUP A 10
H19C H Uiso 0.75609 1.01949 0.28163 0.586(12) 0.0950 c RUP A 10
H20 H Uiso 0.62519 0.38894 0.17082 0.646(14) 0.0740 c RUP B 3
H20A H Uiso 0.56269 0.36320 0.15673 0.354(14) 0.0730 c RUP B 4
H21A H Uiso 0.40630 0.23977 0.11072 0.646(14) 0.1090 c RUP B 3
H21B H Uiso 0.39721 0.33120 0.06619 0.646(14) 0.1090 c RUP B 3
H21C H Uiso 0.38400 0.36779 0.14448 0.646(14) 0.1090 c RUP B 3
H21D H Uiso 0.42686 0.24490 0.05819 0.354(14) 0.0980 c RUP B 4
H21E H Uiso 0.53778 0.31804 0.01558 0.354(14) 0.0980 c RUP B 4
H21F H Uiso 0.43280 0.37854 0.04985 0.354(14) 0.0980 c RUP B 4
H22A H Uiso 0.63852 0.25997 0.06967 0.646(14) 0.1010 c RUP B 3
H22B H Uiso 0.76753 0.39625 0.08711 0.646(14) 0.1010 c RUP B 3
H22C H Uiso 0.63440 0.36266 0.03193 0.646(14) 0.1010 c RUP B 3
H22D H Uiso 0.71466 0.28945 0.09533 0.354(14) 0.0930 c RUP B 4
H22E H Uiso 0.80318 0.42312 0.14997 0.354(14) 0.0930 c RUP B 4
H22F H Uiso 0.77417 0.41752 0.07245 0.354(14) 0.0930 c RUP B 4
H23A H Uiso 0.26025 0.52315 0.41573 1.000 0.0600 c RU . .
H23B H Uiso 0.10165 0.47480 0.43220 1.000 0.0600 c RU . .
H25 H Uiso 0.27882 0.47028 0.27882 1.000 0.0510 c RU . .
H28 H Uiso 0.19022 0.62208 0.08134 0.40(3) 0.0520 c RUP . 12
H28A H Uiso 0.14224 0.57064 0.05224 0.60(3) 0.0790 c RUP . 13
H29 H Uiso 0.15509 0.44173 -0.00628 0.40(3) 0.0520 c RUP . 12
H29A H Uiso 0.08040 0.37489 -0.02818 0.60(3) 0.0840 c RUP . 13
H30 H Uiso 0.08060 0.24613 0.01297 0.40(3) 0.0520 c RUP . 12
H30A H Uiso 0.01893 0.19204 0.00379 0.60(3) 0.0710 c RUP . 13
H32 H Uiso 0.12089 0.61902 0.24910 0.40(3) 0.0440 c RUP . 12
H32A H Uiso 0.12198 0.60992 0.22866 0.60(3) 0.0840 c RUP . 13
H33A H Uiso 0.33026 0.80638 0.27193 0.40(3) 0.0610 c RUP . 12
H33B H Uiso 0.36613 0.75797 0.19852 0.40(3) 0.0610 c RUP . 12
H33C H Uiso 0.36550 0.68151 0.25283 0.40(3) 0.0610 c RUP . 12
H33D H Uiso 0.32199 0.79136 0.22560 0.60(3) 0.1690 c RUP . 13
H33E H Uiso 0.32441 0.72360 0.14896 0.60(3) 0.1690 c RUP . 13
H33F H Uiso 0.35646 0.66603 0.20751 0.60(3) 0.1690 c RUP . 13
H34A H Uiso 0.07502 0.78564 0.23255 0.40(3) 0.0590 c RUP . 12
H34B H Uiso -0.00475 0.67533 0.16443 0.40(3) 0.0590 c RUP . 12
H34C H Uiso 0.14602 0.78434 0.16544 0.40(3) 0.0590 c RUP . 12
H34D H Uiso 0.08242 0.78148 0.20166 0.60(3) 0.1360 c RUP . 13
H34E H Uiso -0.04662 0.64924 0.16497 0.60(3) 0.1360 c RUP . 13
H34F H Uiso 0.07138 0.71574 0.12319 0.60(3) 0.1360 c RUP . 13
H35 H Uiso 0.04775 0.18528 0.17570 0.40(3) 0.0590 c RUP . 12
H35A H Uiso -0.00757 0.16651 0.17329 0.60(3) 0.0600 c RUP . 13
H36A H Uiso 0.11045 0.02575 0.10801 0.40(3) 0.0930 c RUP . 12
H36B H Uiso 0.23711 0.16289 0.12280 0.40(3) 0.0930 c RUP . 12
H36C H Uiso 0.13742 0.09925 0.05114 0.40(3) 0.0930 c RUP . 12
H36D H Uiso 0.02132 -0.01747 0.11301 0.60(3) 0.0970 c RUP . 13
H36E H Uiso 0.16119 0.10679 0.11899 0.60(3) 0.0970 c RUP . 13
H36F H Uiso 0.05268 0.03915 0.04993 0.60(3) 0.0970 c RUP . 13
H37A H Uiso -0.14292 0.00749 0.10278 0.40(3) 0.0980 c RUP . 12
H37B H Uiso -0.12642 0.08146 0.04626 0.40(3) 0.0980 c RUP . 12
H37C H Uiso -0.17574 0.13353 0.11551 0.40(3) 0.0980 c RUP . 12
H37D H Uiso -0.21478 -0.00914 0.10249 0.60(3) 0.1280 c RUP . 13
H37E H Uiso -0.19779 0.07236 0.04947 0.60(3) 0.1280 c RUP . 13
H37F H Uiso -0.23003 0.12528 0.12306 0.60(3) 0.1280 c RUP . 13
H38A H Uiso 0.33903 0.19303 0.32814 1.000 0.1140 c RU . .
H38B H Uiso 0.23520 0.05625 0.28047 1.000 0.1140 c RU . .
H38C H Uiso 0.24734 0.18287 0.26069 1.000 0.1140 c RU . .
H39A H Uiso 0.46865 0.22053 0.23830 1.000 0.1040 c RU . .
H39B H Uiso 0.47945 0.11371 0.27101 1.000 0.1040 c RU . .
H40A H Uiso 0.53211 0.00041 0.17133 1.000 0.0880 c RU . .
H40B H Uiso 0.53716 0.11383 0.14033 1.000 0.0880 c RU . .
H41A H Uiso 0.49367 -0.08152 0.05901 1.000 0.1570 c RU . .
H41B H Uiso 0.37762 -0.02341 0.04961 1.000 0.1570 c RU . .
H41C H Uiso 0.34283 -0.13887 0.08279 1.000 0.1570 c RU . .
H17A H Uiso 0.73329 0.76973 0.33649 0.414(12) 0.0640 c RUP A 11
H18D H Uiso 0.84316 0.99447 0.37419 0.414(12) 0.1020 c RUP A 11
H18E H Uiso 0.79567 1.00437 0.30172 0.414(12) 0.1020 c RUP A 11
H18F H Uiso 0.91071 0.94500 0.31072 0.414(12) 0.1020 c RUP A 11
H19D H Uiso 0.59122 0.88839 0.37684 0.414(12) 0.0870 c RUP A 11
H19E H Uiso 0.49850 0.75288 0.32460 0.414(12) 0.0870 c RUP A 11
H19F H Uiso 0.54288 0.87980 0.30061 0.414(12) 0.0870 c RUP A 11

loop_
_atom_type_symbol
_atom_type_description
_atom_type_scat_dispersion_real
_atom_type_scat_dispersion_imag
_atom_type_scat_source
C C 0.0033 0.0016 ' International Tables Vol C Tables 4.2.6.8 and 6.1.1.4'
H H 0.0000 0.0000 ' International Tables Vol C Tables 4.2.6.8 and 6.1.1.4'
F F 0.0171 0.0103 ' International Tables Vol C Tables 4.2.6.8 and 6.1.1.4'
N N 0.0061 0.0033 ' International Tables Vol C Tables 4.2.6.8 and 6.1.1.4'
O O 0.0106 0.0060 ' International Tables Vol C Tables 4.2.6.8 and 6.1.1.4'
P P 0.1023 0.0942 ' International Tables Vol C Tables 4.2.6.8 and 6.1.1.4'
Pd Pd -0.9988 1.0072 ' International Tables Vol C Tables 4.2.6.8 and 6.1.1.4'

loop_
_geom_angle_atom_site_label_1
_geom_angle_atom_site_label_2
_geom_angle_atom_site_label_3
_geom_angle
_geom_angle_site_symmetry_1
_geom_angle_site_symmetry_3
_geom_angle_publ_flag
C1 Pd1 C5 83.3(3) . . yes
C1 Pd1 C1 180.00 . 2_666 yes
C1 Pd1 C5 96.7(3) . 2_666 yes
C1 Pd1 C5 96.7(3) 2_666 . yes
C5 Pd1 C5 180.00 . 2_666 yes
C1 Pd1 C5 83.3(3) 2_666 2_666 yes
F1 P1 F3 90.4(4) . . yes
F1 P1 F4 90.9(4) . . yes
F1 P1 F5 88.3(4) . . yes
F1 P1 F6 90.0(4) . . yes
F2 P1 F3 90.0(4) . . yes
F2 P1 F4 88.7(4) . . yes
F2 P1 F5 92.3(4) . . yes
F2 P1 F6 89.4(4) . . yes
F3 P1 F4 178.4(4) . . yes
F3 P1 F5 89.7(3) . . yes
F3 P1 F6 90.8(4) . . yes
F4 P1 F5 89.4(4) . . yes
F4 P1 F6 90.1(4) . . yes
F5 P1 F6 178.2(4) . . yes
F1 P1 F2 179.3(4) . . yes
F1A P1A F2A 177.1(16) . . yes
F1A P1A F4A 89.7(15) . . yes
F1A P1A F5A 89.0(14) . . yes
F1A P1A F3A 91.0(15) . . yes
F2A P1A F3A 90.7(16) . . yes
F2A P1A F4A 88.7(15) . . yes
F2A P1A F5A 93.4(14) . . yes
F2A P1A F6A 88.7(14) . . yes
F3A P1A F4A 179.3(15) . . yes
F3A P1A F5A 90.8(14) . . yes
F3A P1A F6A 90.8(14) . . yes
F4A P1A F5A 89.5(14) . . yes
F4A P1A F6A 89.0(14) . . yes
F5A P1A F6A 177.5(15) . . yes
F1A P1A F6A 89.0(15) . . yes
C2 N1 C8 122.5(7) . . yes
C1 N1 C2 112.3(7) . . yes
C1 N1 C8 125.2(7) . . yes
C1 N2 C3 109.5(6) . . yes
C1 N2 C4 119.9(6) . . yes
C3 N2 C4 130.3(6) . . yes
C5 N3 C6 111.6(6) . . yes
C4 N3 C5 120.2(6) . . yes
C4 N3 C6 127.4(6) . . yes
C5 N4 C23 125.3(6) . . yes
C7 N4 C23 123.5(6) . . yes
C5 N4 C7 111.2(6) . . yes
N6 N5 C9 109.8(8) . . yes
N5 N6 N7 107.5(7) . . yes
C10 N7 C11 130.2(7) . . yes
N6 N7 C10 109.4(7) . . yes
N6 N7 C11 120.3(7) . . yes
N9 N8 C24 109.6(6) . . yes
N8 N9 N10 106.8(6) . . yes
N9 N10 C25 109.9(6) . . yes
N9 N10 C26A 114.7(9) . . yes
C25 N10 C26 122.0(14) . . yes
N9 N10 C26 127.8(14) . . yes
C25 N10 C26A 135.4(10) . . yes
N1 C1 N2 104.6(6) . . yes
Pd1 C1 N2 123.2(5) . . yes
Pd1 C1 N1 131.3(5) . . yes
N1 C2 C3 105.7(9) . . yes
N2 C3 C2 107.9(8) . . yes
N2 C4 N3 109.6(6) . . yes
N3 C5 N4 104.0(5) . . yes
Pd1 C5 N4 134.1(5) . . yes
Pd1 C5 N3 121.9(5) . . yes
N3 C6 C7 105.9(7) . . yes
N4 C7 C6 107.4(7) . . yes
N1 C8 C9 112.1(7) . . yes
C8 C9 C10 128.4(8) . . no
N5 C9 C8 124.5(8) . . yes
N5 C9 C10 106.9(7) . . yes
N7 C10 C9 106.5(7) . . yes
C12 C11 C16 123.5(9) . . no
N7 C11 C12 118.2(9) . . yes
N7 C11 C16 118.3(8) . . yes
C13 C12 C17 115.4(10) . . no
C11 C12 C13 117.6(10) . . no
C11 C12 C17 126.9(11) . . no
C12 C13 C14 120.0(10) . . no
C13 C14 C15 121.0(10) . . no
C14 C15 C16 121.7(10) . . no
C11 C16 C20 120.1(13) . . no
C11 C16 C15 116.1(9) . . no
C15 C16 C20A 118(2) . . no
C11 C16 C20A 126(2) . . no
C15 C16 C20 123.7(14) . . no
C12 C17 C18 111.6(13) . . no
C12 C17 C19 117.6(13) . . no
C18 C17 C19 108.2(13) . . no
C16 C20 C21 111(2) . . no
C16 C20 C22 113(2) . . no
C21 C20 C22 110(2) . . no
C16 C20A C22A 110(5) . . no
C21A C20A C22A 110(4) . . no
C16 C20A C21A 111(4) . . no
N4 C23 C24 113.8(6) . . yes
C23 C24 C25 131.7(7) . . no
N8 C24 C23 121.0(6) . . yes
N8 C24 C25 107.2(6) . . yes
N10 C25 C24 106.5(6) . . yes
C27 C26 C31 123.7(18) . . no
N10 C26 C31 115.4(16) . . yes
N10 C26 C27 120.7(18) . . yes
C27A C26A C31A 123.8(15) . . no
N10 C26A C27A 117.3(13) . . yes
N10 C26A C31A 118.9(13) . . yes
C28 C27 C32 121.0(18) . . no
C26 C27 C28 116.4(19) . . no
C26 C27 C32 122.6(18) . . no
C26A C27A C32A 122.9(17) . . no
C26A C27A C28A 117.1(18) . . no
C28A C27A C32A 119.9(18) . . no
C27 C28 C29 122(2) . . no
C27A C28A C29A 121(2) . . no
C28 C29 C30 119.3(18) . . no
C28A C29A C30A 119.9(18) . . no
C29 C30 C31 123.4(19) . . no
C29A C30A C31A 123.2(17) . . no
C26 C31 C30 115.5(19) . . no
C30 C31 C35 121.6(18) . . no
C26 C31 C35 122.9(17) . . no
C26A C31A C30A 115.2(16) . . no
C26A C31A C35A 123.2(13) . . no
C30A C31A C35A 121.5(15) . . no
C27 C32 C33 110.6(19) . . no
C33 C32 C34 109.6(16) . . no
C27 C32 C34 114.0(19) . . no
C27A C32A C34A 114(2) . . no
C33A C32A C34A 109.4(17) . . no
C27A C32A C33A 109.6(19) . . no
C31 C35 C37 109(2) . . no
C31 C35 C36 111(2) . . no
C36 C35 C37 113(2) . . no
C31A C35A C37A 108.4(16) . . no
C36A C35A C37A 112.9(16) . . no
C31A C35A C36A 113.4(17) . . no
C3 C2 H2 127.00 . . no
N1 C2 H2 127.00 . . no
N2 C3 H3 126.00 . . no
C2 C3 H3 126.00 . . no
N3 C4 H4AB 110.00 . . no
N2 C4 H4AB 110.00 . . no
N2 C4 H4A 110.00 . . no
N3 C4 H4A 110.00 . . no
H4AB C4 H4A 108.00 . . no
N3 C6 H6 127.00 . . no
C7 C6 H6 127.00 . . no
C6 C7 H7 126.00 . . no
N4 C7 H7 126.00 . . no
N1 C8 H8AB 109.00 . . no
C9 C8 H8A 109.00 . . no
N1 C8 H8A 109.00 . . no
C9 C8 H8AB 109.00 . . no
H8AB C8 H8A 108.00 . . no
C9 C10 H10 127.00 . . no
N7 C10 H10 127.00 . . no
C14 C13 H13 120.00 . . no
C12 C13 H13 120.00 . . no
C13 C14 H14 120.00 . . no
C15 C14 H14 119.00 . . no
C14 C15 H15 119.00 . . no
C16 C15 H15 119.00 . . no
C18 C17 H17 106.00 . . no
C19 C17 H17 106.00 . . no
C12 C17 H17 106.00 . . no
C17 C18 H18A 109.00 . . no
H18B C18 H18C 110.00 . . no
C17 C18 H18C 109.00 . . no
H18A C18 H18B 109.00 . . no
C17 C18 H18B 110.00 . . no
H18A C18 H18C 109.00 . . no
C17 C19 H19B 109.00 . . no
C17 C19 H19C 109.00 . . no
C17 C19 H19A 110.00 . . no
H19A C19 H19B 110.00 . . no
H19A C19 H19C 109.00 . . no
H19B C19 H19C 109.00 . . no
C21 C20 H20 107.00 . . no
C22 C20 H20 108.00 . . no
C16 C20 H20 108.00 . . no
C16 C20A H20A 109.00 . . no
C21A C20A H20A 108.00 . . no
C22A C20A H20A 109.00 . . no
H21B C21 H21C 109.00 . . no
C20 C21 H21B 109.00 . . no
C20 C21 H21A 109.00 . . no
H21A C21 H21C 109.00 . . no
C20 C21 H21C 110.00 . . no
H21A C21 H21B 109.00 . . no
C20A C21A H21F 110.00 . . no
C20A C21A H21E 109.00 . . no
H21D C21A H21F 110.00 . . no
H21D C21A H21E 109.00 . . no
C20A C21A H21D 109.00 . . no
H21E C21A H21F 110.00 . . no
H22A C22 H22C 110.00 . . no
H22A C22 H22B 109.00 . . no
C20 C22 H22B 109.00 . . no
H22B C22 H22C 110.00 . . no
C20 C22 H22A 109.00 . . no
C20 C22 H22C 109.00 . . no
C20A C22A H22E 109.00 . . no
C20A C22A H22F 110.00 . . no
C20A C22A H22D 109.00 . . no
H22D C22A H22F 110.00 . . no
H22E C22A H22F 110.00 . . no
H22D C22A H22E 110.00 . . no
C24 C23 H23A 109.00 . . no
N4 C23 H23A 109.00 . . no
N4 C23 H23B 109.00 . . no
C24 C23 H23B 109.00 . . no
H23A C23 H23B 108.00 . . no
C24 C25 H25 127.00 . . no
N10 C25 H25 127.00 . . no
C29 C28 H28 119.00 . . no
C27 C28 H28 119.00 . . no
C29A C28A H28A 119.00 . . no
C27A C28A H28A 120.00 . . no
C28 C29 H29 120.00 . . no
C30 C29 H29 121.00 . . no
C28A C29A H29A 120.00 . . no
C30A C29A H29A 120.00 . . no
C31 C30 H30 118.00 . . no
C29 C30 H30 118.00 . . no
C31A C30A H30A 119.00 . . no
C29A C30A H30A 118.00 . . no
C27 C32 H32 107.00 . . no
C33 C32 H32 107.00 . . no
C34 C32 H32 107.00 . . no
C34A C32A H32A 108.00 . . no
C27A C32A H32A 108.00 . . no
C33A C32A H32A 108.00 . . no
C32 C33 H33A 110.00 . . no
H33A C33 H33C 109.00 . . no
H33B C33 H33C 109.00 . . no
C32 C33 H33C 109.00 . . no
H33A C33 H33B 109.00 . . no
C32 C33 H33B 110.00 . . no
C32A C33A H33F 109.00 . . no
H33D C33A H33E 110.00 . . no
C32A C33A H33D 109.00 . . no
C32A C33A H33E 110.00 . . no
H33E C33A H33F 110.00 . . no
H33D C33A H33F 109.00 . . no
C32 C34 H34B 110.00 . . no
C32 C34 H34A 109.00 . . no
C32 C34 H34C 110.00 . . no
H34A C34 H34B 109.00 . . no
H34A C34 H34C 109.00 . . no
H34B C34 H34C 109.00 . . no
H34D C34A H34F 110.00 . . no
H34E C34A H34F 110.00 . . no
C32A C34A H34F 109.00 . . no
C32A C34A H34D 109.00 . . no
C32A C34A H34E 109.00 . . no
H34D C34A H34E 110.00 . . no
C37 C35 H35 108.00 . . no
C31 C35 H35 108.00 . . no
C36 C35 H35 108.00 . . no
C31A C35A H35A 107.00 . . no
C36A C35A H35A 107.00 . . no
C37A C35A H35A 107.00 . . no
C35 C36 H36A 110.00 . . no
H36A C36 H36B 109.00 . . no
H36A C36 H36C 109.00 . . no
H36B C36 H36C 109.00 . . no
C35 C36 H36C 110.00 . . no
C35 C36 H36B 110.00 . . no
H36D C36A H36E 109.00 . . no
C35A C36A H36F 109.00 . . no
H36E C36A H36F 109.00 . . no
C35A C36A H36D 109.00 . . no
C35A C36A H36E 110.00 . . no
H36D C36A H36F 109.00 . . no
H37B C37 H37C 110.00 . . no
C35 C37 H37B 110.00 . . no
C35 C37 H37A 109.00 . . no
H37A C37 H37B 109.00 . . no
H37A C37 H37C 109.00 . . no
C35 C37 H37C 110.00 . . no
C35A C37A H37F 110.00 . . no
H37D C37A H37F 109.00 . . no
H37E C37A H37F 109.00 . . no
H37D C37A H37E 109.00 . . no
C35A C37A H37D 110.00 . . no
C35A C37A H37E 110.00 . . no
C39 O1 C40 116.5(9) . . yes
O1 C39 C38 114.0(10) . . yes
O1 C40 C41 112.9(10) . . yes
C39 C38 H38A 109.00 . . no
C39 C38 H38B 109.00 . . no
C39 C38 H38C 109.00 . . no
H38A C38 H38B 109.00 . . no
H38A C38 H38C 110.00 . . no
H38B C38 H38C 109.00 . . no
O1 C39 H39A 109.00 . . no
O1 C39 H39B 109.00 . . no
C38 C39 H39A 109.00 . . no
C38 C39 H39B 109.00 . . no
H39A C39 H39B 108.00 . . no
O1 C40 H40A 109.00 . . no
O1 C40 H40B 109.00 . . no
C41 C40 H40A 109.00 . . no
C41 C40 H40B 109.00 . . no
H40A C40 H40B 108.00 . . no
C40 C41 H41A 109.00 . . no
C40 C41 H41B 109.00 . . no
C40 C41 H41C 109.00 . . no
H41A C41 H41B 109.00 . . no
H41A C41 H41C 109.00 . . no
H41B C41 H41C 109.00 . . no
C18A C17A C19A 108.3(17) . . no
C18A C17A H17A 110.00 . . no
C19A C17A H17A 110.00 . . no
C17A C18A H18D 110.00 . . no
C17A C18A H18E 110.00 . . no
C17A C18A H18F 109.00 . . no
H18D C18A H18E 110.00 . . no
H18D C18A H18F 109.00 . . no
H18E C18A H18F 109.00 . . no
C17A C19A H19D 110.00 . . no
C17A C19A H19E 109.00 . . no
C17A C19A H19F 109.00 . . no
H19D C19A H19E 110.00 . . no
H19D C19A H19F 109.00 . . no
H19E C19A H19F 109.00 . . no

loop_
_geom_bond_atom_site_label_1
_geom_bond_atom_site_label_2
_geom_bond_distance
_geom_bond_site_symmetry_2
_geom_bond_publ_flag
Pd1 C1 2.025(7) . yes
Pd1 C5 2.033(6) . yes
Pd1 C1 2.025(7) 2_666 yes
Pd1 C5 2.033(6) 2_666 yes
P1 F5 1.593(6) . yes
P1 F6 1.592(8) . yes
P1 F2 1.591(7) . yes
P1 F3 1.604(7) . yes
P1 F1 1.594(8) . yes
P1 F4 1.601(7) . yes
P1A F1A 1.59(3) . yes
P1A F2A 1.59(3) . yes
P1A F3A 1.60(3) . yes
P1A F4A 1.61(2) . yes
P1A F5A 1.59(3) . yes
P1A F6A 1.60(3) . yes
N1 C2 1.367(12) . yes
N1 C8 1.462(12) . yes
N1 C1 1.352(9) . yes
N2 C1 1.351(9) . yes
N2 C3 1.395(12) . yes
N2 C4 1.447(11) . yes
N3 C6 1.377(10) . yes
N3 C5 1.360(8) . yes
N3 C4 1.467(11) . yes
N4 C7 1.377(10) . yes
N4 C5 1.344(9) . yes
N4 C23 1.459(10) . yes
N5 C9 1.368(11) . yes
N5 N6 1.305(12) . yes
N6 N7 1.351(11) . yes
N7 C11 1.439(12) . yes
N7 C10 1.353(11) . yes
N8 N9 1.316(8) . yes
N8 C24 1.368(9) . yes
N9 N10 1.358(9) . yes
N10 C26A 1.522(15) . yes
N10 C25 1.346(10) . yes
N10 C26 1.35(2) . yes
C2 C3 1.341(14) . no
C6 C7 1.342(11) . no
C8 C9 1.464(12) . no
C9 C10 1.361(12) . no
C11 C16 1.401(14) . no
C11 C12 1.394(13) . no
C12 C13 1.400(16) . no
C12 C17 1.42(2) . no
C13 C14 1.379(17) . no
C14 C15 1.375(15) . no
C15 C16 1.398(14) . no
C16 C20 1.50(4) . no
C16 C20A 1.54(9) . no
C17 C18 1.51(2) . no
C17 C19 1.51(2) . no
C20 C21 1.55(4) . no
C20 C22 1.49(3) . no
C20A C21A 1.56(7) . no
C20A C22A 1.49(6) . no
C23 C24 1.481(10) . no
C24 C25 1.362(10) . no
C26 C27 1.41(3) . no
C26 C31 1.39(3) . no
C26A C27A 1.41(3) . no
C26A C31A 1.40(2) . no
C27 C32 1.49(3) . no
C27 C28 1.40(3) . no
C27A C28A 1.40(3) . no
C27A C32A 1.49(3) . no
C28 C29 1.38(3) . no
C28A C29A 1.39(4) . no
C29 C30 1.35(3) . no
C29A C30A 1.36(4) . no
C30 C31 1.41(3) . no
C30A C31A 1.41(2) . no
C31 C35 1.50(3) . no
C31A C35A 1.49(2) . no
C32 C34 1.55(3) . no
C32 C33 1.53(3) . no
C32A C34A 1.55(4) . no
C32A C33A 1.53(3) . no
C35 C36 1.52(4) . no
C35 C37 1.53(4) . no
C35A C37A 1.54(3) . no
C35A C36A 1.52(3) . no
C2 H2 0.9500 . no
C3 H3 0.9500 . no
C4 H4A 0.9900 . no
C4 H4AB 0.9900 . no
C6 H6 0.9500 . no
C7 H7 0.9500 . no
C8 H8AB 0.9900 . no
C8 H8A 0.9900 . no
C10 H10 0.9500 . no
C13 H13 0.9500 . no
C14 H14 0.9500 . no
C15 H15 0.9500 . no
C17 H17 1.0000 . no
C18 H18A 0.9800 . no
C18 H18C 0.9800 . no
C18 H18B 0.9800 . no
C19 H19B 0.9800 . no
C19 H19C 0.9800 . no
C19 H19A 0.9800 . no
C20 H20 1.0000 . no
C20A H20A 0.9900 . no
C21 H21C 0.9800 . no
C21 H21A 0.9800 . no
C21 H21B 0.9800 . no
C21A H21F 0.9800 . no
C21A H21E 0.9800 . no
C21A H21D 0.9800 . no
C22 H22A 0.9800 . no
C22 H22C 0.9800 . no
C22 H22B 0.9800 . no
C22A H22F 0.9800 . no
C22A H22E 0.9800 . no
C22A H22D 0.9800 . no
C23 H23A 0.9900 . no
C23 H23B 0.9900 . no
C25 H25 0.9500 . no
C28 H28 0.9500 . no
C28A H28A 0.9500 . no
C29 H29 0.9500 . no
C29A H29A 0.9500 . no
C30 H30 0.9500 . no
C30A H30A 0.9500 . no
C32 H32 1.0000 . no
C32A H32A 1.0000 . no
C33 H33C 0.9800 . no
C33 H33A 0.9800 . no
C33 H33B 0.9800 . no
C33A H33F 0.9800 . no
C33A H33D 0.9800 . no
C33A H33E 0.9700 . no
C34 H34A 0.9800 . no
C34 H34B 0.9800 . no
C34 H34C 0.9800 . no
C34A H34F 0.9800 . no
C34A H34E 0.9800 . no
C34A H34D 0.9800 . no
C35 H35 1.0000 . no
C35A H35A 1.0000 . no
C36 H36A 0.9900 . no
C36 H36C 0.9800 . no
C36 H36B 0.9800 . no
C36A H36D 0.9800 . no
C36A H36F 0.9800 . no
C36A H36E 0.9800 . no
C37 H37C 0.9800 . no
C37 H37B 0.9800 . no
C37 H37A 0.9900 . no
C37A H37E 0.9800 . no
C37A H37F 0.9800 . no
C37A H37D 0.9800 . no
O1 C39 1.382(12) . yes
O1 C40 1.383(14) . yes
C38 C39 1.456(17) . no
C40 C41 1.466(16) . no
C38 H38A 0.9800 . no
C38 H38B 0.9800 . no
C38 H38C 0.9800 . no
C39 H39A 0.9900 . no
C39 H39B 0.9900 . no
C40 H40A 0.9900 . no
C40 H40B 0.9900 . no
C41 H41A 0.9800 . no
C41 H41B 0.9800 . no
C41 H41C 0.9800 . no
C17A C18A 1.51(3) . no
C17A C19A 1.51(3) . no
C17A H17A 1.0000 . no
C18A H18D 0.9800 . no
C18A H18E 0.9800 . no
C18A H18F 0.9900 . no
C19A H19D 0.9800 . no
C19A H19E 0.9800 . no
C19A H19F 0.9800 . no

loop_
_geom_hbond_atom_site_label_D
_geom_hbond_atom_site_label_H
_geom_hbond_atom_site_label_A
_geom_hbond_distance_DH
_geom_hbond_distance_HA
_geom_hbond_distance_DA
_geom_hbond_angle_DHA
_geom_hbond_site_symmetry_A
_geom_hbond_publ_flag
C4 H4AB F5 0.9900 2.3500 3.306(9) 162.00 2_656 yes
C4 H4AB F5A 0.9900 2.3200 3.28(2) 162.00 2_656 yes
C6 H6 F1A 0.9500 2.4900 3.35(2) 150.00 2_656 yes
C8 H8A N8 0.9900 2.4000 3.314(10) 153.00 1_655 yes
C10 H10 F6 0.9500 2.4600 3.187(11) 133.00 2_766 yes
C10 H10 F6A 0.9500 2.4700 3.17(2) 130.00 2_766 yes
C17 H17 N7 1.0000 2.5500 2.931(17) 103.00 . yes
C18 H18A F1 0.9800 2.5000 2.994(18) 111.00 2_766 yes
C20 H20 N7 1.0000 2.3500 2.84(3) 109.00 . yes
C23 H23A F2A 0.9900 2.4900 3.17(2) 125.00 2_666 yes
C23 H23B F4 0.9900 2.5400 3.251(11) 128.00 2_666 yes
C23 H23B F4A 0.9900 2.5100 3.02(2) 112.00 2_666 yes
C25 H25 N6 0.9500 2.4100 3.345(11) 168.00 . yes
C32A H32A N10 1.0000 2.3900 2.92(2) 112.00 . yes
C35A H35A N9 1.0000 2.5000 3.161(17) 123.00 . yes
C35A H35A N10 1.0000 2.4200 2.955(17) 113.00 . yes

loop_
_geom_torsion_atom_site_label_1
_geom_torsion_atom_site_label_2
_geom_torsion_atom_site_label_3
_geom_torsion_atom_site_label_4
_geom_torsion
_geom_torsion_site_symmetry_1
_geom_torsion_publ_flag
C5 Pd1 C1 N1 129.8(6) . no
C5 Pd1 C1 N2 -38.1(5) . no
C5 Pd1 C1 N1 -50.2(6) 2_666 no
C5 Pd1 C1 N2 141.9(5) 2_666 no
C1 Pd1 C5 N3 43.9(5) . no
C1 Pd1 C5 N4 -133.6(7) . no
C1 Pd1 C5 N3 -136.1(5) 2_666 no
C1 Pd1 C5 N4 46.4(7) 2_666 no
C2 N1 C1 Pd1 -168.2(6) . no
C2 N1 C1 N2 1.2(8) . no
C8 N1 C1 Pd1 8.3(10) . no
C8 N1 C1 N2 177.7(6) . no
C1 N1 C2 C3 -1.4(10) . no
C8 N1 C2 C3 -178.0(8) . no
C1 N1 C8 C9 -81.3(9) . no
C2 N1 C8 C9 94.8(9) . no
C3 N2 C1 Pd1 170.0(5) . no
C3 N2 C1 N1 -0.6(8) . no
C4 N2 C1 Pd1 -4.6(9) . no
C4 N2 C1 N1 -175.1(6) . no
C1 N2 C3 C2 -0.2(10) . no
C4 N2 C3 C2 173.6(8) . no
C1 N2 C4 N3 57.3(8) . no
C3 N2 C4 N3 -116.0(8) . no
C5 N3 C4 N2 -50.3(8) . no
C6 N3 C4 N2 118.6(8) . no
C4 N3 C5 Pd1 -7.8(9) . no
C4 N3 C5 N4 170.3(6) . no
C6 N3 C5 Pd1 -178.3(5) . no
C6 N3 C5 N4 -0.2(8) . no
C4 N3 C6 C7 -170.3(7) . no
C5 N3 C6 C7 -0.6(9) . no
C7 N4 C5 Pd1 178.7(5) . no
C7 N4 C5 N3 1.0(7) . no
C23 N4 C5 Pd1 -2.4(11) . no
C23 N4 C5 N3 179.8(6) . no
C5 N4 C7 C6 -1.4(9) . no
C23 N4 C7 C6 179.7(7) . no
C5 N4 C23 C24 130.6(7) . no
C7 N4 C23 C24 -50.6(10) . no
C9 N5 N6 N7 -0.3(11) . no
N6 N5 C9 C8 174.6(9) . no
N6 N5 C9 C10 0.0(11) . no
N5 N6 N7 C10 0.4(10) . no
N5 N6 N7 C11 -175.4(8) . no
N6 N7 C10 C9 -0.4(10) . no
C11 N7 C10 C9 174.9(9) . no
N6 N7 C11 C12 85.3(11) . no
N6 N7 C11 C16 -95.8(10) . no
C10 N7 C11 C12 -89.6(12) . no
C10 N7 C11 C16 89.3(12) . no
C24 N8 N9 N10 1.6(8) . no
N9 N8 C24 C23 174.7(7) . no
N9 N8 C24 C25 -1.9(8) . no
N8 N9 N10 C25 -0.6(8) . no
N8 N9 N10 C26A 178.7(9) . no
N9 N10 C25 C24 -0.5(8) . no
C26A N10 C25 C24 -179.6(11) . no
N9 N10 C26A C27A 108.8(16) . no
N9 N10 C26A C31A -72(2) . no
C25 N10 C26A C27A -72(2) . no
C25 N10 C26A C31A 106.7(18) . no
N1 C2 C3 N2 1.0(11) . no
N3 C6 C7 N4 1.2(9) . no
N1 C8 C9 N5 39.7(12) . no
N1 C8 C9 C10 -147.0(9) . no
N5 C9 C10 N7 0.3(10) . no
C8 C9 C10 N7 -174.0(9) . no
N7 C11 C12 C13 -179.1(8) . no
N7 C11 C12 C17 2.1(16) . no
C16 C11 C12 C13 2.2(15) . no
C16 C11 C12 C17 -176.7(12) . no
N7 C11 C16 C15 179.4(8) . no
N7 C11 C16 C20 2.3(17) . no
C12 C11 C16 C15 -1.8(14) . no
C12 C11 C16 C20 -178.9(14) . no
C11 C12 C13 C14 -2.1(16) . no
C17 C12 C13 C14 176.9(12) . no
C11 C12 C17 C18 84.7(16) . no
C11 C12 C17 C19 -149.5(12) . no
C13 C12 C17 C18 -94.2(14) . no
C13 C12 C17 C19 31.6(18) . no
C12 C13 C14 C15 1.9(18) . no
C13 C14 C15 C16 -1.6(18) . no
C14 C15 C16 C11 1.5(16) . no
C14 C15 C16 C20 178.4(15) . no
C11 C16 C20 C21 97.0(19) . no
C11 C16 C20 C22 -138.7(16) . no
C15 C16 C20 C21 -80(2) . no
C15 C16 C20 C22 45(2) . no
N4 C23 C24 N8 87.7(9) . no
N4 C23 C24 C25 -96.6(9) . no
N8 C24 C25 N10 1.5(8) . no
C23 C24 C25 N10 -174.6(7) . no
N10 C26A C27A C28A 176.0(17) . no
N10 C26A C27A C32A -4(3) . no
C31A C26A C27A C28A -3(3) . no
C31A C26A C27A C32A 177(2) . no
N10 C26A C31A C30A -175.8(17) . no
N10 C26A C31A C35A 8(3) . no
C27A C26A C31A C30A 3(3) . no
C27A C26A C31A C35A -173(2) . no
C26A C27A C28A C29A 2(3) . no
C32A C27A C28A C29A -178(2) . no
C26A C27A C32A C33A 111(2) . no
C26A C27A C32A C34A -126(2) . no
C28A C27A C32A C33A -69(3) . no
C28A C27A C32A C34A 53(3) . no
C27A C28A C29A C30A -1(4) . no
C28A C29A C30A C31A 1(4) . no
C29A C30A C31A C26A -2(3) . no
C29A C30A C31A C35A 174(2) . no
C26A C31A C35A C36A -127(2) . no
C26A C31A C35A C37A 107(2) . no
C30A C31A C35A C36A 57(3) . no
C30A C31A C35A C37A -70(3) . no
C40 O1 C39 C38 -176.1(10) . no
C39 O1 C40 C41 -177.6(10) . no
